data_7243124
loop_
_publ_author_name
'Kl\"opfer, Viktor'
'Eckl, Robert'
'Flo\&s, Johannes'
'Roth, Philippe M. C.'
'Reiser, Oliver'
'Barham, Joshua P.'

_publ_section_title
;
 Catalyst-free, scalable heterocyclic flow photocyclopropanation
;
_journal_issue 17
_journal_name_full 'Green Chemistry'
_journal_page_first 6366
_journal_page_last 6372
_journal_paper_doi 10.1039/D1GC01624E
_journal_volume 23
_journal_year 2021
_chemical_formula_moiety 'C17 H14 O2 S'
_chemical_formula_sum 'C17 H14 O2 S'
_chemical_formula_weight 282.34
_space_group_crystal_system monoclinic
_space_group_IT_number 14
_space_group_name_Hall '-P 2ybc'
_space_group_name_H-M_alt 'P 1 21/c 1'
_atom_sites_solution_hydrogens geom
_atom_sites_solution_primary dual
_audit_creation_date 2021-06-08
_audit_creation_method
;
Olex2 1.3-alpha
(compiled 2020.11.12 svn.r5f609507 for OlexSys, GUI svn.r6272)
;
_audit_update_record
;
2021-06-24 deposited with the CCDC.	2021-06-30 downloaded from the CCDC.
;
_cell_angle_alpha 90
_cell_angle_beta 104.790(2)
_cell_angle_gamma 90
_cell_formula_units_Z 4
_cell_length_a 11.6106(3)
_cell_length_b 16.0508(3)
_cell_length_c 7.5624(2)
_cell_measurement_reflns_used 9542
_cell_measurement_temperature 123.00(10)
_cell_measurement_theta_max 72.5480
_cell_measurement_theta_min 3.9090
_cell_volume 1362.63(6)
_computing_cell_refinement 'CrysAlisPro 1.171.41.93a (Rigaku OD, 2020)'
_computing_data_collection 'CrysAlisPro 1.171.41.93a (Rigaku OD, 2020)'
_computing_data_reduction 'CrysAlisPro 1.171.41.93a (Rigaku OD, 2020)'
_computing_molecular_graphics 'Olex2 1.3-alpha (Dolomanov et al., 2009)'
_computing_publication_material 'Olex2 1.3-alpha (Dolomanov et al., 2009)'
_computing_structure_refinement 'SHELXL 2018/3 (Sheldrick, 2015)'
_computing_structure_solution 'SHELXT 2018/2 (Sheldrick, 2018)'
_diffrn_ambient_environment N~2~
_diffrn_ambient_temperature 123.00(10)
_diffrn_detector 'Hybrid Pixel Array Detector'
_diffrn_detector_area_resol_mean 10.0000
_diffrn_detector_type 'HyPix-Arc 150'
_diffrn_measured_fraction_theta_full 0.997
_diffrn_measured_fraction_theta_max 0.964
_diffrn_measurement_details
;
List of Runs (angles in degrees, time in seconds):

  # Type    Start    End  Width  t~exp~   \w     \q     \k     \f   Frames
#--------------------------------------------------------------------------
  1  \w     39.00  64.00   0.50    0.30    --   34.00  74.00 -97.14   50
  2  \w     40.00  65.00   0.50    0.30    --   34.00  73.00-111.59   50
  3  \w     57.00  82.00   0.50    0.30    --   50.00  70.00-109.44   50
  4  \w     58.00  83.00   0.50    0.30    --   50.00  68.00-121.14   50
  5  \w     53.00  78.00   0.50    0.30    --   46.00  70.00-157.79   50
  6  \w     40.00  65.00   0.50    0.30    --   34.00  73.00-169.22   50
  7  \w     38.00  63.00   0.50    0.30    --   30.00  69.00-133.63   50
  8  \w      7.00  33.00   0.50    0.30    --   14.00  93.00-154.07   52
  9  \w     29.00  71.00   0.50    0.30    --   62.57 -95.00 -90.00   84
 10  \w     32.00 102.00   0.50    0.30    --   75.21-125.00 -90.00  140
 11  \w     43.00  93.00   0.50    0.30    --   75.21-125.00  30.00  100
 12  \w     22.00  89.00   0.50    0.30    --   62.57-125.00  30.00  134
 13  \w     50.00  84.00   0.50    0.30    --   75.21 -95.00  90.00   68
 14  \w     26.00  59.00   0.50    0.30    --   62.57 -95.00 150.00   66
 15  \w     40.00  80.00   0.50    0.30    --   75.21 -95.00 150.00   80
 16  \w     30.00  67.00   0.50    0.30    --   62.57 -95.00  90.00   74
 17  \w    -86.00 -53.00   0.50    0.30    --  -64.16 -24.00 -23.00   66
 18  \w   -115.00 -80.00   0.50    0.30    --  -70.24 -24.00 -23.00   70
 19  \w   -101.00 -76.00   0.50    0.30    --  -70.00 -72.00 -55.57   50
 20  \w   -105.00 -80.00   0.50    0.30    --  -75.50 -79.00-156.93   50
 21  \w    -99.00 -69.00   0.50    0.30    --  -62.00 -71.00-174.80   60
 22  \w   -106.00 -80.00   0.50    0.30    --  -75.50 -83.00 -91.22   52
 23  \w    -67.00 -38.00   0.50    0.30    --  -34.00 -75.00  13.13   58
 24  \w    -97.00 -60.00   0.50    0.30    --  -70.24 125.00 -90.00   74
 25  \w    -54.00 -26.00   0.50    0.30    --  -70.24 125.00 -90.00   56
 26  \w     77.00 105.00   0.50    0.30    --   62.57  15.00-150.00   56
 27  \w     60.00  88.00   0.50    0.30    --   54.00  72.00 -69.88   56
 28  \w     75.00 103.00   0.50    0.30    --   70.00  75.00 -68.78   56
 29  \w     63.00  88.00   0.50    0.30    --   54.00  61.00 -83.63   50
 30  \w     68.00  93.00   0.50    0.30    --   62.00  72.00 -97.67   50
 31  \w     76.00 101.00   0.50    0.30    --   70.00  73.00-133.02   50
 32  \w     61.00  86.00   0.50    0.30    --   54.00  71.00-151.65   50
 33  \w     87.00 124.00   0.50    0.30    --   76.92  25.00 -66.72   74
 34  \w     74.00 124.00   0.50    0.30    --   76.92  25.00 -13.29  100
 35  \w     66.00  93.00   0.50    0.30    --   75.21  24.00 140.00   54
 36  \w     90.00 117.00   0.50    0.30    --   72.44  24.00 140.00   54
 37  \w     85.00 110.00   0.50    0.30    --   62.57  24.00 140.00   50
 38  \w     51.00  80.00   0.50    0.30    --   62.57  24.00 140.00   58
 39  \w     75.00 102.00   0.50    0.30    --   62.57  15.00  90.00   54
 40  \w     56.00 118.00   0.50    0.30    --   75.21  15.00  90.00  124
 41  \w     44.00 117.00   0.50    0.30    --   75.21  15.00 -90.00  146
 42  \w     33.00  72.00   0.50    0.30    --   62.57  15.00-150.00   78
;
_diffrn_measurement_device 'four-circle diffractometer'
_diffrn_measurement_device_type 'XtaLAB Synergy R, DW system, HyPix-Arc 150'
_diffrn_measurement_method '\w scans'
_diffrn_orient_matrix_type 'CrysAlisPro convention (1999,Acta A55,543-557)'
_diffrn_orient_matrix_UB_11 -0.1291162000
_diffrn_orient_matrix_UB_12 0.0160238000
_diffrn_orient_matrix_UB_13 -0.1107666000
_diffrn_orient_matrix_UB_21 0.0457080000
_diffrn_orient_matrix_UB_22 0.0262811000
_diffrn_orient_matrix_UB_23 -0.1659814000
_diffrn_orient_matrix_UB_31 -0.0095977000
_diffrn_orient_matrix_UB_32 -0.0908764000
_diffrn_orient_matrix_UB_33 -0.0673764000
_diffrn_radiation_monochromator mirror
_diffrn_radiation_probe x-ray
_diffrn_radiation_type 'Cu K\a'
_diffrn_radiation_wavelength 1.54184
_diffrn_reflns_av_R_equivalents 0.0250
_diffrn_reflns_av_unetI/netI 0.0153
_diffrn_reflns_Laue_measured_fraction_full 0.997
_diffrn_reflns_Laue_measured_fraction_max 0.964
_diffrn_reflns_limit_h_max 14
_diffrn_reflns_limit_h_min -14
_diffrn_reflns_limit_k_max 18
_diffrn_reflns_limit_k_min -19
_diffrn_reflns_limit_l_max 9
_diffrn_reflns_limit_l_min -9
_diffrn_reflns_number 15601
_diffrn_reflns_point_group_measured_fraction_full 0.997
_diffrn_reflns_point_group_measured_fraction_max 0.964
_diffrn_reflns_theta_full 67.684
_diffrn_reflns_theta_max 73.823
_diffrn_reflns_theta_min 3.938
_diffrn_source 'Rotating-anode X-ray tube'
_diffrn_source_type 'Rigaku (Cu) X-ray Source'
_exptl_absorpt_coefficient_mu 2.089
_exptl_absorpt_correction_T_max 1.000
_exptl_absorpt_correction_T_min 0.729
_exptl_absorpt_correction_type gaussian
_exptl_absorpt_process_details
;
CrysAlisPro 1.171.41.93a (Rigaku Oxford Diffraction, 2020)
Numerical absorption correction based on gaussian integration over
a multifaceted crystal model
Empirical absorption correction using spherical harmonics,
implemented in SCALE3 ABSPACK scaling algorithm.
;
_exptl_crystal_colour 'clear colourless'
_exptl_crystal_density_diffrn 1.376
_exptl_crystal_description block
_exptl_crystal_F_000 592
_exptl_crystal_size_max 0.14
_exptl_crystal_size_mid 0.13
_exptl_crystal_size_min 0.11
_refine_diff_density_max 0.614
_refine_diff_density_min -0.677
_refine_diff_density_rms 0.055
_refine_ls_extinction_method none
_refine_ls_goodness_of_fit_ref 1.077
_refine_ls_hydrogen_treatment constr
_refine_ls_matrix_type full
_refine_ls_number_parameters 182
_refine_ls_number_reflns 2655
_refine_ls_number_restraints 0
_refine_ls_restrained_S_all 1.077
_refine_ls_R_factor_all 0.0489
_refine_ls_R_factor_gt 0.0461
_refine_ls_shift/su_max 0.000
_refine_ls_shift/su_mean 0.000
_refine_ls_structure_factor_coef Fsqd
_refine_ls_weighting_details 'w=1/[\s^2^(Fo^2^)+(0.0641P)^2^+1.1676P] where P=(Fo^2^+2Fc^2^)/3'
_refine_ls_weighting_scheme calc
_refine_ls_wR_factor_gt 0.1254
_refine_ls_wR_factor_ref 0.1274
_reflns_Friedel_coverage 0.000
_reflns_number_gt 2453
_reflns_number_total 2655
_reflns_threshold_expression 'I > 2\s(I)'
_cod_data_source_file d1gc01624e2.cif
_cod_data_source_block u070
_cod_depositor_comments 'Adding full bibliography for 7243124.cif.'
_cod_database_code 7243124
_shelx_shelxl_version_number 2018/3
_chemical_oxdiff_formula 'C17 H14 O2 S'
_shelx_space_group_comment
;
The symmetry employed for this shelxl refinement is uniquely defined
by the following loop, which should always be used as a source of
symmetry information in preference to the above space-group names.
They are only intended as comments.
;
_shelx_estimated_absorpt_t_max 0.803
_shelx_estimated_absorpt_t_min 0.759
_reflns_odcompleteness_completeness 99.84
_reflns_odcompleteness_iscentric 1
_reflns_odcompleteness_theta 66.97
_olex2_refinement_description
;
1. Fixed Uiso
 At 1.2 times of:
  All C(H) groups
 At 1.5 times of:
  All C(H,H,H) groups
2.a Ternary CH refined with riding coordinates:
 C11(H11), C10(H10)
2.b Aromatic/amide H refined with riding coordinates:
 C5(H5), C6(H6), C13(H13), C7(H7), C9(H9), C8(H8), C15(H15), C14(H14), C16(H16)
2.c Idealised Me refined as rotating group:
 C1(H1A,H1B,H1C)
;
_olex2_submission_special_instructions 'No special instructions were received'
_oxdiff_exptl_absorpt_empirical_details
;
Empirical correction (ABSPACK) includes:
- Absorption correction using spherical harmonics
- Frame scaling
;
_oxdiff_exptl_absorpt_empirical_full_max 1.822
_oxdiff_exptl_absorpt_empirical_full_min 0.677

loop_
_space_group_symop_operation_xyz
'x, y, z'
'-x, y+1/2, -z+1/2'
'-x, -y, -z'
'x, -y-1/2, z-1/2'

loop_
_atom_site_label
_atom_site_type_symbol
_atom_site_fract_x
_atom_site_fract_y
_atom_site_fract_z
_atom_site_U_iso_or_equiv
_atom_site_adp_type
_atom_site_occupancy
_atom_site_site_symmetry_order
_atom_site_calc_flag
_atom_site_refinement_flags_posn
_atom_site_refinement_flags_adp
_atom_site_refinement_flags_occupancy
_atom_site_disorder_assembly
_atom_site_disorder_group
S1 S 0.70371(5) 0.58851(3) 0.30778(7) 0.03246(18) Uani 1 1 d . . . . .
O1 O 0.51933(13) 0.58738(8) 0.8437(2) 0.0270(3) Uani 1 1 d . . . . .
O2 O 0.48951(13) 0.70680(8) 0.6831(2) 0.0310(3) Uani 1 1 d . . . . .
C4 C 0.70498(17) 0.53430(12) 0.7203(3) 0.0251(4) Uani 1 1 d . . . . .
C3 C 0.64532(18) 0.61473(12) 0.6513(3) 0.0245(4) Uani 1 1 d . . . . .
C12 C 0.83985(18) 0.67111(12) 0.5891(3) 0.0268(4) Uani 1 1 d . . . . .
C2 C 0.54401(17) 0.64240(12) 0.7259(3) 0.0249(4) Uani 1 1 d . . . . .
C5 C 0.66142(18) 0.45969(12) 0.6356(3) 0.0264(4) Uani 1 1 d . . . . .
H5 H 0.597063 0.460485 0.528822 0.032 Uiso 1 1 calc R U . . .
C6 C 0.71113(19) 0.38386(13) 0.7056(3) 0.0295(4) Uani 1 1 d . . . . .
H6 H 0.680547 0.333167 0.647297 0.035 Uiso 1 1 calc R U . . .
C11 C 0.71684(18) 0.68845(12) 0.6013(3) 0.0271(4) Uani 1 1 d . . . . .
H11 H 0.696747 0.746191 0.633114 0.033 Uiso 1 1 calc R U . . .
C13 C 0.94535(19) 0.70328(12) 0.7045(3) 0.0293(4) Uani 1 1 d . . . . .
H13 H 0.942963 0.740936 0.800450 0.035 Uiso 1 1 calc R U . . .
C7 C 0.80573(19) 0.38274(13) 0.8612(3) 0.0312(5) Uani 1 1 d . . . . .
H7 H 0.840149 0.331169 0.909226 0.037 Uiso 1 1 calc R U . . .
C9 C 0.79991(19) 0.53237(13) 0.8767(3) 0.0289(4) Uani 1 1 d . . . . .
H9 H 0.830470 0.582922 0.935710 0.035 Uiso 1 1 calc R U . . .
C17 C 0.8457(2) 0.61778(12) 0.4452(3) 0.0296(5) Uani 1 1 d . . . . .
C10 C 0.62933(18) 0.64294(12) 0.4518(3) 0.0274(4) Uani 1 1 d . . . . .
H10 H 0.553718 0.672509 0.391344 0.033 Uiso 1 1 calc R U . . .
C1 C 0.4216(2) 0.60964(13) 0.9224(3) 0.0317(5) Uani 1 1 d . . . . .
H1A H 0.348163 0.615447 0.824535 0.047 Uiso 1 1 calc R U . . .
H1B H 0.439591 0.662558 0.988290 0.047 Uiso 1 1 calc R U . . .
H1C H 0.411041 0.565920 1.007355 0.047 Uiso 1 1 calc R U . . .
C8 C 0.84988(19) 0.45666(13) 0.9463(3) 0.0313(5) Uani 1 1 d . . . . .
H8 H 0.914534 0.455678 1.052708 0.038 Uiso 1 1 calc R U . . .
C15 C 1.0564(2) 0.62319(14) 0.5316(3) 0.0354(5) Uani 1 1 d . . . . .
H15 H 1.131182 0.606206 0.514528 0.042 Uiso 1 1 calc R U . . .
C14 C 1.0530(2) 0.67816(13) 0.6735(3) 0.0332(5) Uani 1 1 d . . . . .
H14 H 1.125477 0.698665 0.750023 0.040 Uiso 1 1 calc R U . . .
C16 C 0.9539(2) 0.59346(13) 0.4170(3) 0.0356(5) Uani 1 1 d . . . . .
H16 H 0.956982 0.556748 0.319804 0.043 Uiso 1 1 calc R U . . .

loop_
_atom_site_aniso_label
_atom_site_aniso_U_11
_atom_site_aniso_U_22
_atom_site_aniso_U_33
_atom_site_aniso_U_23
_atom_site_aniso_U_13
_atom_site_aniso_U_12
S1 0.0408(3) 0.0247(3) 0.0317(3) -0.00247(19) 0.0091(2) -0.0032(2)
O1 0.0297(7) 0.0193(7) 0.0338(8) 0.0021(5) 0.0118(6) 0.0020(5)
O2 0.0337(8) 0.0196(7) 0.0397(8) 0.0029(6) 0.0092(6) 0.0045(6)
C4 0.0258(10) 0.0191(9) 0.0319(10) 0.0022(8) 0.0102(8) 0.0004(7)
C3 0.0266(10) 0.0175(9) 0.0293(10) 0.0005(7) 0.0068(8) -0.0015(7)
C12 0.0314(10) 0.0146(9) 0.0343(10) 0.0020(7) 0.0083(8) -0.0022(7)
C2 0.0264(10) 0.0172(9) 0.0290(10) -0.0021(7) 0.0034(8) -0.0028(7)
C5 0.0269(10) 0.0219(10) 0.0307(10) -0.0001(8) 0.0079(8) 0.0008(7)
C6 0.0347(11) 0.0184(9) 0.0371(11) -0.0016(8) 0.0125(9) 0.0016(8)
C11 0.0316(10) 0.0152(9) 0.0352(11) 0.0010(8) 0.0094(8) -0.0004(7)
C13 0.0378(11) 0.0176(9) 0.0332(11) 0.0034(8) 0.0104(9) 0.0013(8)
C7 0.0340(11) 0.0218(10) 0.0399(12) 0.0064(8) 0.0134(9) 0.0080(8)
C9 0.0302(11) 0.0218(10) 0.0342(11) -0.0004(8) 0.0073(9) -0.0025(8)
C17 0.0392(12) 0.0166(9) 0.0351(11) 0.0030(8) 0.0132(9) -0.0022(8)
C10 0.0312(10) 0.0200(10) 0.0300(10) 0.0025(8) 0.0059(8) -0.0012(8)
C1 0.0333(11) 0.0244(10) 0.0412(12) -0.0013(9) 0.0167(9) 0.0011(8)
C8 0.0292(10) 0.0291(11) 0.0345(11) 0.0026(9) 0.0057(9) 0.0013(8)
C15 0.0378(12) 0.0283(11) 0.0443(13) 0.0126(9) 0.0181(10) 0.0091(9)
C14 0.0312(11) 0.0257(11) 0.0418(12) 0.0088(9) 0.0076(9) -0.0015(8)
C16 0.0472(13) 0.0222(11) 0.0418(12) 0.0063(9) 0.0196(11) 0.0050(9)

loop_
_atom_type_symbol
_atom_type_description
_atom_type_scat_dispersion_real
_atom_type_scat_dispersion_imag
_atom_type_scat_source
C C 0.0181 0.0091 'International Tables Vol C Tables 4.2.6.8 and 6.1.1.4'
H H 0.0000 0.0000 'International Tables Vol C Tables 4.2.6.8 and 6.1.1.4'
O O 0.0492 0.0322 'International Tables Vol C Tables 4.2.6.8 and 6.1.1.4'
S S 0.3331 0.5567 'International Tables Vol C Tables 4.2.6.8 and 6.1.1.4'

loop_
_exptl_crystal_face_index_h
_exptl_crystal_face_index_k
_exptl_crystal_face_index_l
_exptl_crystal_face_perp_dist
1 -8 -3 0.0724
-2 6 4 0.0618
2 8 -3 0.0635
-1 -10 1 0.0760
4 -7 -3 0.0711
-5 5 3 0.0528
6 6 -2 0.0564
-5 -7 2 0.0526
7 4 0 0.0656
5 -7 -1 0.0693
7 -2 -1 0.0669
-7 -1 0 0.0609
-6 -6 0 0.0565
-6 7 1 0.0694
-5 6 -2 0.0686
-4 -4 -3 0.0626
5 -3 2 0.0533
5 2 3 0.0580
-1 10 1 0.0683
-1 -4 5 0.0448
1 2 -5 0.0709
1 7 -4 0.0643
5 6 -3 0.0482
4 -4 -4 0.0638

loop_
_geom_angle_atom_site_label_1
_geom_angle_atom_site_label_2
_geom_angle_atom_site_label_3
_geom_angle
_geom_angle_site_symmetry_1
_geom_angle_site_symmetry_3
_geom_angle_publ_flag
C17 S1 C10 92.01(10) . . ?
C2 O1 C1 115.66(15) . . ?
C5 C4 C3 120.07(18) . . ?
C5 C4 C9 119.13(18) . . ?
C9 C4 C3 120.68(18) . . ?
C4 C3 C2 117.61(17) . . ?
C4 C3 C11 121.08(17) . . ?
C4 C3 C10 121.69(17) . . ?
C2 C3 C11 112.82(16) . . ?
C2 C3 C10 111.87(16) . . ?
C10 C3 C11 58.25(13) . . ?
C13 C12 C11 126.33(19) . . ?
C17 C12 C11 113.73(18) . . ?
C17 C12 C13 119.94(19) . . ?
O1 C2 C3 112.22(16) . . ?
O2 C2 O1 123.75(19) . . ?
O2 C2 C3 124.03(18) . . ?
C4 C5 H5 119.6 . . ?
C4 C5 C6 120.72(19) . . ?
C6 C5 H5 119.6 . . ?
C5 C6 H6 120.2 . . ?
C7 C6 C5 119.64(19) . . ?
C7 C6 H6 120.2 . . ?
C3 C11 H11 118.5 . . ?
C12 C11 C3 117.25(16) . . ?
C12 C11 H11 118.5 . . ?
C12 C11 C10 109.84(17) . . ?
C10 C11 C3 60.66(13) . . ?
C10 C11 H11 118.5 . . ?
C12 C13 H13 121.1 . . ?
C14 C13 C12 117.8(2) . . ?
C14 C13 H13 121.1 . . ?
C6 C7 H7 120.0 . . ?
C8 C7 C6 120.09(19) . . ?
C8 C7 H7 120.0 . . ?
C4 C9 H9 119.9 . . ?
C8 C9 C4 120.19(19) . . ?
C8 C9 H9 119.9 . . ?
C12 C17 S1 113.28(16) . . ?
C16 C17 S1 125.47(18) . . ?
C16 C17 C12 121.2(2) . . ?
S1 C10 H10 117.3 . . ?
C3 C10 S1 119.90(14) . . ?
C3 C10 H10 117.3 . . ?
C11 C10 S1 110.98(15) . . ?
C11 C10 C3 61.10(13) . . ?
C11 C10 H10 117.3 . . ?
O1 C1 H1A 109.5 . . ?
O1 C1 H1B 109.5 . . ?
O1 C1 H1C 109.5 . . ?
H1A C1 H1B 109.5 . . ?
H1A C1 H1C 109.5 . . ?
H1B C1 H1C 109.5 . . ?
C7 C8 C9 120.2(2) . . ?
C7 C8 H8 119.9 . . ?
C9 C8 H8 119.9 . . ?
C14 C15 H15 119.4 . . ?
C16 C15 H15 119.4 . . ?
C16 C15 C14 121.1(2) . . ?
C13 C14 C15 121.0(2) . . ?
C13 C14 H14 119.5 . . ?
C15 C14 H14 119.5 . . ?
C17 C16 H16 120.6 . . ?
C15 C16 C17 118.8(2) . . ?
C15 C16 H16 120.6 . . ?

loop_
_geom_bond_atom_site_label_1
_geom_bond_atom_site_label_2
_geom_bond_distance
_geom_bond_site_symmetry_2
_geom_bond_publ_flag
S1 C17 1.773(2) . ?
S1 C10 1.782(2) . ?
O1 C2 1.336(2) . ?
O1 C1 1.455(2) . ?
O2 C2 1.212(2) . ?
C4 C3 1.495(3) . ?
C4 C5 1.391(3) . ?
C4 C9 1.396(3) . ?
C3 C2 1.496(3) . ?
C3 C11 1.547(3) . ?
C3 C10 1.540(3) . ?
C12 C11 1.481(3) . ?
C12 C13 1.408(3) . ?
C12 C17 1.399(3) . ?
C5 H5 0.9500 . ?
C5 C6 1.392(3) . ?
C6 H6 0.9500 . ?
C6 C7 1.390(3) . ?
C11 H11 1.0000 . ?
C11 C10 1.503(3) . ?
C13 H13 0.9500 . ?
C13 C14 1.389(3) . ?
C7 H7 0.9500 . ?
C7 C8 1.384(3) . ?
C9 H9 0.9500 . ?
C9 C8 1.391(3) . ?
C17 C16 1.383(3) . ?
C10 H10 1.0000 . ?
C1 H1A 0.9800 . ?
C1 H1B 0.9800 . ?
C1 H1C 0.9800 . ?
C8 H8 0.9500 . ?
C15 H15 0.9500 . ?
C15 C14 1.398(3) . ?
C15 C16 1.366(3) . ?
C14 H14 0.9500 . ?
C16 H16 0.9500 . ?

loop_
_geom_torsion_atom_site_label_1
_geom_torsion_atom_site_label_2
_geom_torsion_atom_site_label_3
_geom_torsion_atom_site_label_4
_geom_torsion
_geom_torsion_site_symmetry_1
_geom_torsion_site_symmetry_2
_geom_torsion_site_symmetry_3
_geom_torsion_site_symmetry_4
_geom_torsion_publ_flag
S1 C17 C16 C15 178.02(16) . . . . ?
C4 C3 C2 O1 -1.9(2) . . . . ?
C4 C3 C2 O2 178.91(19) . . . . ?
C4 C3 C11 C12 11.8(3) . . . . ?
C4 C3 C11 C10 110.4(2) . . . . ?
C4 C3 C10 S1 -10.5(3) . . . . ?
C4 C3 C10 C11 -109.4(2) . . . . ?
C4 C5 C6 C7 -0.4(3) . . . . ?
C4 C9 C8 C7 -0.1(3) . . . . ?
C3 C4 C5 C6 -175.75(19) . . . . ?
C3 C4 C9 C8 175.95(19) . . . . ?
C3 C11 C10 S1 -113.45(15) . . . . ?
C12 C11 C10 S1 -2.6(2) . . . . ?
C12 C11 C10 C3 110.83(18) . . . . ?
C12 C13 C14 C15 0.4(3) . . . . ?
C12 C17 C16 C15 -0.7(3) . . . . ?
C2 C3 C11 C12 159.07(18) . . . . ?
C2 C3 C11 C10 -102.40(18) . . . . ?
C2 C3 C10 S1 -157.04(14) . . . . ?
C2 C3 C10 C11 104.08(18) . . . . ?
C5 C4 C3 C2 87.7(2) . . . . ?
C5 C4 C3 C11 -126.6(2) . . . . ?
C5 C4 C3 C10 -57.1(3) . . . . ?
C5 C4 C9 C8 0.0(3) . . . . ?
C5 C6 C7 C8 0.2(3) . . . . ?
C6 C7 C8 C9 0.0(3) . . . . ?
C11 C3 C2 O1 -150.36(17) . . . . ?
C11 C3 C2 O2 30.5(3) . . . . ?
C11 C3 C10 S1 98.88(17) . . . . ?
C11 C12 C13 C14 178.61(19) . . . . ?
C11 C12 C17 S1 2.8(2) . . . . ?
C11 C12 C17 C16 -178.36(18) . . . . ?
C13 C12 C11 C3 -114.2(2) . . . . ?
C13 C12 C11 C10 179.36(18) . . . . ?
C13 C12 C17 S1 -176.69(15) . . . . ?
C13 C12 C17 C16 2.2(3) . . . . ?
C9 C4 C3 C2 -88.3(2) . . . . ?
C9 C4 C3 C11 57.4(3) . . . . ?
C9 C4 C3 C10 126.9(2) . . . . ?
C9 C4 C5 C6 0.3(3) . . . . ?
C17 S1 C10 C3 -64.34(16) . . . . ?
C17 S1 C10 C11 3.54(15) . . . . ?
C17 C12 C11 C3 66.3(2) . . . . ?
C17 C12 C11 C10 -0.1(2) . . . . ?
C17 C12 C13 C14 -2.0(3) . . . . ?
C10 S1 C17 C12 -3.69(16) . . . . ?
C10 S1 C17 C16 177.51(19) . . . . ?
C10 C3 C2 O1 146.15(16) . . . . ?
C10 C3 C2 O2 -33.0(3) . . . . ?
C10 C3 C11 C12 -98.5(2) . . . . ?
C1 O1 C2 O2 -0.7(3) . . . . ?
C1 O1 C2 C3 -179.91(16) . . . . ?
C14 C15 C16 C17 -0.9(3) . . . . ?
C16 C15 C14 C13 1.1(3) . . . . ?

loop_
_exptl_oxdiff_crystal_face_indexfrac_h
_exptl_oxdiff_crystal_face_indexfrac_k
_exptl_oxdiff_crystal_face_indexfrac_l
_exptl_oxdiff_crystal_face_x
_exptl_oxdiff_crystal_face_y
_exptl_oxdiff_crystal_face_z
1.1153 -7.9191 -3.1938 0.0829 0.3730 0.9241
-1.7272 5.7164 4.1067 -0.1403 -0.6104 -0.7796
1.9964 8.4315 -2.8187 0.1896 0.7807 -0.5955
-0.9333 -10.3129 0.5008 -0.1002 -0.3968 0.9124
4.2423 -6.6916 -3.1773 -0.3030 0.5454 0.7815
-5.0526 5.3236 3.3944 0.3617 -0.6544 -0.6640
5.9838 5.6851 -2.2538 -0.4319 0.7970 -0.4222
-5.2018 -7.3543 1.6040 0.3761 -0.6973 0.6102
6.7251 3.8474 0.1049 -0.8183 0.3911 -0.4213
5.3330 -7.2466 -1.4816 -0.6406 0.2992 0.7072
7.4036 -1.6381 -0.7771 -0.8961 0.4243 0.1302
-7.4085 -0.6504 0.4297 0.8985 -0.4270 0.1013
-5.8081 -5.8357 -0.4724 0.7087 -0.3404 0.6179
-5.6217 6.8499 1.4419 0.6759 -0.3163 -0.6657
-5.0439 5.7542 -1.5210 0.9119 0.1731 -0.3720
-4.4493 -3.6745 -2.7078 0.8155 0.1495 0.5591
5.4026 -2.8312 2.1494 -0.9810 -0.1842 0.0606
4.8218 2.3732 2.6834 -0.8818 -0.1626 -0.4427
-1.0729 10.1319 1.0672 0.1827 0.0401 -0.9824
-1.0578 -3.6356 4.5738 -0.4283 -0.9031 0.0324
1.0537 1.6213 -4.8172 0.4235 0.8903 0.1671
0.9521 6.9697 -3.6343 0.3913 0.8299 -0.3977
4.8667 5.8567 -3.2558 -0.1739 0.9168 -0.3596
4.1459 -4.1837 -4.1657 -0.1409 0.7710 0.6211
